data_8106809
loop_
_publ_author_name
'Wang, Xin-Ling'
'Li, Hong-Mei'

_publ_section_title
;
 Crystal structure of [2-(4-methoxyphenyl)pyrazine-\k2 C,N)
 chlorido[N,N&#x2032;-bis-(2,6-diisopropyl-phenyl)imidazol-2-ylidene-\kC)]
 palladium(II), C38H45ClN4OPd
;
_journal_issue 1
_journal_name_full 'Zeitschrift f\"ur Kristallographie - New Crystal Structures'
_journal_page_first 145
_journal_page_last 147
_journal_paper_doi 10.1515/ncrs-2015-0063
_journal_volume 231
_journal_year 2016
_chemical_absolute_configuration ad
_chemical_formula_moiety 'C38 H45 Cl N4 O Pd'
_chemical_formula_sum 'C38 H45 Cl N4 O Pd'
_chemical_formula_weight 715.63
_space_group_crystal_system trigonal
_space_group_IT_number 160
_space_group_name_Hall 'R 3 -2"'
_space_group_name_H-M_alt 'R 3 m :H'
_atom_sites_solution_hydrogens geom
_atom_sites_solution_primary direct
_atom_sites_solution_secondary difmap
_cell_angle_alpha 90.00
_cell_angle_beta 90.00
_cell_angle_gamma 120.00
_cell_formula_units_Z 9
_cell_length_a 30.1968(8)
_cell_length_b 30.1968(8)
_cell_length_c 11.4611(3)
_cell_measurement_reflns_used 3261
_cell_measurement_temperature 291(2)
_cell_measurement_theta_max 25.4200
_cell_measurement_theta_min 3.5600
_cell_volume 9050.6(4)
_computing_cell_refinement
;
CrysAlisPro, Agilent Technologies,
Version 1.171.36.28 (release 01-02-2013 CrysAlis171 .NET)
(compiled Feb  1 2013,16:14:44)
;
_computing_data_collection
;
CrysAlisPro, Agilent Technologies,
Version 1.171.36.28 (release 01-02-2013 CrysAlis171 .NET)
(compiled Feb  1 2013,16:14:44)
;
_computing_data_reduction
;
CrysAlisPro, Agilent Technologies,
Version 1.171.36.28 (release 01-02-2013 CrysAlis171 .NET)
(compiled Feb  1 2013,16:14:44)
;
_computing_molecular_graphics 'Olex2 (Dolomanov et al., 2009)'
_computing_publication_material 'Olex2 (Dolomanov et al., 2009)'
_computing_structure_refinement 'ShelXL (Sheldrick, 2008)'
_computing_structure_solution 'ShelXS (Sheldrick, 2008)'
_diffrn_ambient_temperature 291.15
_diffrn_detector_area_resol_mean 16.2312
_diffrn_measured_fraction_theta_full 0.997
_diffrn_measured_fraction_theta_max 0.997
_diffrn_measurement_device_type 'Xcalibur, Eos, Gemini'
_diffrn_measurement_method '\w scans'
_diffrn_orient_matrix_UB_11 0.0165944000
_diffrn_orient_matrix_UB_12 0.0064152000
_diffrn_orient_matrix_UB_13 0.0486440000
_diffrn_orient_matrix_UB_21 0.0132371000
_diffrn_orient_matrix_UB_22 -0.0108723000
_diffrn_orient_matrix_UB_23 -0.0282417000
_diffrn_orient_matrix_UB_31 0.0168900000
_diffrn_orient_matrix_UB_32 0.0239988000
_diffrn_orient_matrix_UB_33 -0.0258401000
_diffrn_radiation_monochromator graphite
_diffrn_radiation_type MoK\a
_diffrn_radiation_wavelength 0.71073
_diffrn_reflns_av_R_equivalents 0.0282
_diffrn_reflns_av_unetI/netI 0.0436
_diffrn_reflns_limit_h_max 37
_diffrn_reflns_limit_h_min -24
_diffrn_reflns_limit_k_max 36
_diffrn_reflns_limit_k_min -37
_diffrn_reflns_limit_l_max 14
_diffrn_reflns_limit_l_min -14
_diffrn_reflns_number 8267
_diffrn_reflns_theta_full 26.00
_diffrn_reflns_theta_max 26.37
_diffrn_reflns_theta_min 3.32
_diffrn_source 'Enhance (Mo) X-ray Source'
_exptl_absorpt_coefficient_mu 0.558
_exptl_absorpt_correction_T_max 1.00000
_exptl_absorpt_correction_T_min 0.97567
_exptl_absorpt_correction_type multi-scan
_exptl_absorpt_process_details
;
CrysAlisPro, Agilent Technologies,
Version 1.171.36.28 (release 01-02-2013 CrysAlis171 .NET)
(compiled Feb  1 2013,16:14:44)
Empirical absorption correction using spherical harmonics,
 implemented in SCALE3 ABSPACK scaling algorithm.
;
_exptl_crystal_colour
;
;
_exptl_crystal_density_diffrn 1.182
_exptl_crystal_density_method 'not measured'
_exptl_crystal_description
;
;
_exptl_crystal_F_000 3348
_exptl_crystal_size_max 0.2
_exptl_crystal_size_mid 0.16
_exptl_crystal_size_min 0.15
_platon_squeeze_details
;
 ?
;
_refine_diff_density_max 0.375
_refine_diff_density_min -0.279
_refine_diff_density_rms 0.059
_refine_ls_abs_structure_details 'Flack H D (1983), Acta Cryst. A39, 876-881'
_refine_ls_abs_structure_Flack 0.01(4)
_refine_ls_extinction_method none
_refine_ls_goodness_of_fit_ref 1.041
_refine_ls_hydrogen_treatment constr
_refine_ls_matrix_type full
_refine_ls_number_parameters 234
_refine_ls_number_reflns 3895
_refine_ls_number_restraints 2
_refine_ls_restrained_S_all 1.041
_refine_ls_R_factor_all 0.0481
_refine_ls_R_factor_gt 0.0397
_refine_ls_shift/su_max 0.002
_refine_ls_shift/su_mean 0.000
_refine_ls_structure_factor_coef Fsqd
_refine_ls_weighting_details 'calc w=1/[\s^2^(Fo^2^)+(0.0602P)^2^+0.0000P] where P=(Fo^2^+2Fc^2^)/3'
_refine_ls_weighting_scheme calc
_refine_ls_wR_factor_gt 0.1011
_refine_ls_wR_factor_ref 0.1053
_reflns_number_gt 3362
_reflns_number_total 3895
_reflns_threshold_expression >2sigma(I)
_cod_data_source_file suppl_ncrs-2015-0063_supp.cif
_cod_data_source_block 1
_cod_original_cell_volume 9050.7(4)
_cod_original_sg_symbol_H-M 'R 3 m'
_cod_database_code 8106809
_reflns_odcompleteness_completeness 99.73
_reflns_odcompleteness_iscentric 1
_reflns_odcompleteness_theta 26.32
_olex2_refinement_description
;
1. Fixed Uiso
 At 1.2 times of:
  All C(H) groups
 At 1.5 times of:
  All C(H,H,H) groups
2. Rigid bond restraints
 C4, C5
 with sigma for 1-2 distances of 0.001 and sigma for 1-3 distances of 0.001
3. Others
 Fixed Sof: H11A(0.5) H11B(0.5) H11C(0.5)
4.a Ternary CH refined with riding coordinates:
 C20(H20), C23(H23)
4.b Aromatic/amide H refined with riding coordinates:
 C1(H1), C2(H2), C3(H3), C7(H7), C9(H9), C10(H10), C13(H13), C16(H16),
 C17(H17), C18(H18)
4.c Idealised Me refined as rotating group:
 C11(H11A,H11B,H11C), C21(H21A,H21B,H21C), C22(H22A,H22B,H22C), C24(H24A,H24B,
 H24C), C25(H25A,H25B,H25C)
;

loop_
_space_group_symop_id
_space_group_symop_operation_xyz
1 'x, y, z'
2 '-y, x-y, z'
3 '-x+y, -x, z'
4 '-x+y, y, z'
5 'x, x-y, z'
6 '-y, -x, z'
7 'x+2/3, y+1/3, z+1/3'
8 '-y+2/3, x-y+1/3, z+1/3'
9 '-x+y+2/3, -x+1/3, z+1/3'
10 '-x+y+2/3, y+1/3, z+1/3'
11 'x+2/3, x-y+1/3, z+1/3'
12 '-y+2/3, -x+1/3, z+1/3'
13 'x+1/3, y+2/3, z+2/3'
14 '-y+1/3, x-y+2/3, z+2/3'
15 '-x+y+1/3, -x+2/3, z+2/3'
16 '-x+y+1/3, y+2/3, z+2/3'
17 'x+1/3, x-y+2/3, z+2/3'
18 '-y+1/3, -x+2/3, z+2/3'

loop_
_atom_site_label
_atom_site_type_symbol
_atom_site_fract_x
_atom_site_fract_y
_atom_site_fract_z
_atom_site_U_iso_or_equiv
_atom_site_adp_type
_atom_site_occupancy
_atom_site_calc_flag
_atom_site_disorder_assembly
_atom_site_disorder_group
_atom_site_site_symmetry_order
_atom_site_refinement_flags_posn
_atom_site_refinement_flags_adp
_atom_site_refinement_flags_occupancy
Pd1 Pd 0.503370(8) 0.496630(8) 0.98150(3) 0.04256(14) Uani 1 d . . 2 S T P
Cl1 Cl 0.51725(4) 0.48275(4) 1.17761(15) 0.0726(6) Uani 1 d . . 2 S T P
O1 O 0.49341(15) 0.50659(15) 0.5000(6) 0.092(2) Uani 1 d . . 2 S T P
N1 N 0.46516(11) 0.53484(11) 1.0338(6) 0.0554(14) Uani 1 d . . 2 S T P
N2 N 0.41340(16) 0.58660(16) 1.0775(12) 0.128(4) Uani 1 d . . 2 S T P
N3 N 0.58858(13) 0.48293(13) 0.8840(3) 0.0449(8) Uani 1 d . . 1 . . .
C1 C 0.45635(16) 0.54365(16) 1.1420(8) 0.079(2) Uani 1 d . . 2 S T P
H1 H 0.4678 0.5322 1.2040 0.095 Uiso 1 calc . . 2 RS T P
C2 C 0.42963(19) 0.57037(19) 1.1648(12) 0.106(3) Uani 1 d . . 2 S T P
H2 H 0.4237 0.5763 1.2413 0.128 Uiso 1 calc . . 2 RS T P
C3 C 0.42268(19) 0.57732(19) 0.9704(13) 0.103(3) Uani 1 d . . 2 S T P
H3 H 0.4112 0.5888 0.9084 0.123 Uiso 1 calc . . 2 RS T P
C4 C 0.44862(14) 0.55138(14) 0.9453(8) 0.0678(18) Uani 1 d . . 2 S TU P
C5 C 0.45987(14) 0.54013(14) 0.8298(7) 0.0628(16) Uani 1 d . . 2 S TU P
C6 C 0.48684(13) 0.51316(13) 0.8222(6) 0.0507(16) Uani 1 d . . 2 S T P
C7 C 0.49831(14) 0.50169(14) 0.7148(7) 0.0565(18) Uani 1 d . . 2 S T P
H7 H 0.5161 0.4839 0.7096 0.068 Uiso 1 calc . . 2 RS T P
C8 C 0.48364(18) 0.51636(18) 0.6131(7) 0.069(2) Uani 1 d . . 2 S T P
C9 C 0.4575(2) 0.5425(2) 0.6185(9) 0.089(3) Uani 1 d . . 2 S T P
H9 H 0.4480 0.5520 0.5499 0.107 Uiso 1 calc . . 2 RS T P
C10 C 0.44476(19) 0.55524(19) 0.7279(10) 0.087(3) Uani 1 d . . 2 S T P
H10 H 0.4270 0.5730 0.7321 0.104 Uiso 1 calc . . 2 RS T P
C11 C 0.5210(3) 0.4790(3) 0.4865(9) 0.112(4) Uani 1 d . . 2 S T P
H11A H 0.5357 0.4849 0.4098 0.168 Uiso 0.50 calc A -1 1 GR . .
H11B H 0.4979 0.4430 0.4972 0.168 Uiso 0.50 calc A -1 1 GR . .
H11C H 0.5478 0.4907 0.5437 0.168 Uiso 0.50 calc A -1 1 GR . .
C12 C 0.53865(11) 0.46135(11) 0.9153(5) 0.0377(12) Uani 1 d . . 2 S T P
C13 C 0.59781(17) 0.44668(18) 0.8329(4) 0.0563(12) Uani 1 d . . 1 . . .
H13 H 0.6289 0.4521 0.8041 0.068 Uiso 1 calc . . 1 R . .
C14 C 0.63066(16) 0.53344(17) 0.9155(4) 0.0505(11) Uani 1 d . . 1 . . .
C15 C 0.65320(19) 0.5390(2) 1.0263(4) 0.0626(13) Uani 1 d . . 1 . . .
C16 C 0.6954(2) 0.5865(2) 1.0518(6) 0.0782(17) Uani 1 d . . 1 . . .
H16 H 0.7107 0.5922 1.1248 0.094 Uiso 1 calc . . 1 R . .
C17 C 0.7150(3) 0.6255(2) 0.9696(7) 0.086(2) Uani 1 d . . 1 . . .
H17 H 0.7434 0.6569 0.9882 0.104 Uiso 1 calc . . 1 R . .
C18 C 0.6937(2) 0.6188(2) 0.8648(6) 0.0789(18) Uani 1 d . . 1 . . .
H18 H 0.7078 0.6455 0.8114 0.095 Uiso 1 calc . . 1 R . .
C19 C 0.65063(19) 0.57237(18) 0.8323(5) 0.0567(12) Uani 1 d . . 1 . . .
C20 C 0.6361(2) 0.4967(2) 1.1130(4) 0.0705(15) Uani 1 d . . 1 . . .
H20 H 0.6001 0.4720 1.0967 0.085 Uiso 1 calc . . 1 R . .
C21 C 0.6398(3) 0.5138(3) 1.2422(5) 0.109(3) Uani 1 d . . 1 . . .
H21A H 0.6738 0.5257 1.2708 0.164 Uiso 1 calc . . 1 GR . .
H21B H 0.6158 0.4854 1.2885 0.164 Uiso 1 calc . . 1 GR . .
H21C H 0.6320 0.5409 1.2472 0.164 Uiso 1 calc . . 1 GR . .
C22 C 0.6663(3) 0.4691(3) 1.0958(6) 0.098(2) Uani 1 d . . 1 . . .
H22A H 0.6600 0.4545 1.0190 0.147 Uiso 1 calc . . 1 GR . .
H22B H 0.6559 0.4425 1.1529 0.147 Uiso 1 calc . . 1 GR . .
H22C H 0.7022 0.4930 1.1046 0.147 Uiso 1 calc . . 1 GR . .
C23 C 0.6294(2) 0.5666(2) 0.7129(5) 0.0663(15) Uani 1 d . . 1 . . .
H23 H 0.5979 0.5333 0.7096 0.080 Uiso 1 calc . . 1 R . .
C24 C 0.6151(3) 0.6078(3) 0.6815(7) 0.108(3) Uani 1 d . . 1 . . .
H24A H 0.5898 0.6059 0.7353 0.162 Uiso 1 calc . . 1 GR . .
H24B H 0.6016 0.6020 0.6036 0.162 Uiso 1 calc . . 1 GR . .
H24C H 0.6451 0.6411 0.6860 0.162 Uiso 1 calc . . 1 GR . .
C25 C 0.6663(3) 0.5653(3) 0.6248(7) 0.108(2) Uani 1 d . . 1 . . .
H25A H 0.6962 0.5987 0.6193 0.162 Uiso 1 calc . . 1 GR . .
H25B H 0.6500 0.5555 0.5499 0.162 Uiso 1 calc . . 1 GR . .
H25C H 0.6761 0.5411 0.6495 0.162 Uiso 1 calc . . 1 GR . .

loop_
_atom_site_aniso_label
_atom_site_aniso_U_11
_atom_site_aniso_U_22
_atom_site_aniso_U_33
_atom_site_aniso_U_23
_atom_site_aniso_U_13
_atom_site_aniso_U_12
Pd1 0.04064(18) 0.04064(18) 0.0433(2) 0.00082(11) -0.00082(11) 0.0180(2)
Cl1 0.1032(12) 0.1032(12) 0.0377(8) -0.0006(4) 0.0006(4) 0.0714(14)
O1 0.096(4) 0.096(4) 0.056(4) 0.019(2) -0.019(2) 0.026(4)
N1 0.045(2) 0.045(2) 0.071(4) -0.0074(16) 0.0074(16) 0.019(3)
N2 0.111(6) 0.111(6) 0.200(12) -0.008(3) 0.008(3) 0.085(7)
N3 0.0398(19) 0.044(2) 0.0463(18) -0.0014(16) -0.0020(16) 0.0174(16)
C1 0.066(4) 0.066(4) 0.103(6) -0.014(2) 0.014(2) 0.031(4)
C2 0.106(6) 0.106(6) 0.138(9) -0.020(3) 0.020(3) 0.075(7)
C3 0.095(6) 0.095(6) 0.146(10) -0.008(3) 0.008(3) 0.068(7)
C4 0.052(3) 0.052(3) 0.098(4) 0.0017(19) -0.0017(19) 0.025(4)
C5 0.050(3) 0.050(3) 0.083(4) 0.0095(17) -0.0095(17) 0.020(3)
C6 0.049(3) 0.049(3) 0.050(4) 0.0061(16) -0.0061(16) 0.021(3)
C7 0.049(3) 0.049(3) 0.059(4) 0.0090(17) -0.0090(17) 0.016(3)
C8 0.059(3) 0.059(3) 0.061(5) 0.016(2) -0.016(2) 0.010(4)
C9 0.076(4) 0.076(4) 0.086(6) 0.032(3) -0.032(3) 0.018(5)
C10 0.063(4) 0.063(4) 0.126(8) 0.023(3) -0.023(3) 0.025(4)
C11 0.136(8) 0.136(8) 0.052(5) 0.005(4) -0.005(4) 0.059(9)
C12 0.039(2) 0.039(2) 0.034(3) 0.0039(12) -0.0039(12) 0.018(3)
C13 0.048(2) 0.058(3) 0.067(3) -0.009(2) 0.008(2) 0.030(2)
C14 0.036(2) 0.049(3) 0.061(3) -0.007(2) -0.001(2) 0.017(2)
C15 0.046(3) 0.069(3) 0.063(3) -0.010(3) -0.003(2) 0.021(2)
C16 0.058(3) 0.072(4) 0.085(4) -0.024(3) -0.014(3) 0.017(3)
C17 0.062(4) 0.056(4) 0.122(6) -0.020(4) -0.018(4) 0.015(3)
C18 0.057(3) 0.051(3) 0.115(5) 0.011(3) -0.005(4) 0.016(3)
C19 0.042(2) 0.047(3) 0.075(3) 0.007(2) 0.004(2) 0.018(2)
C20 0.054(3) 0.078(4) 0.056(3) 0.001(3) -0.013(2) 0.016(3)
C21 0.076(4) 0.155(7) 0.064(3) -0.001(4) -0.019(3) 0.032(5)
C22 0.093(5) 0.091(5) 0.107(5) 0.021(4) -0.013(4) 0.043(4)
C23 0.055(3) 0.064(3) 0.070(4) 0.019(3) 0.010(3) 0.022(3)
C24 0.083(4) 0.082(5) 0.153(7) 0.036(5) -0.006(4) 0.038(4)
C25 0.092(5) 0.133(7) 0.092(5) 0.023(5) 0.022(4) 0.052(5)

loop_
_atom_type_symbol
_atom_type_description
_atom_type_scat_dispersion_real
_atom_type_scat_dispersion_imag
_atom_type_scat_source
C C 0.0033 0.0016 'International Tables Vol C Tables 4.2.6.8 and 6.1.1.4'
H H 0.0000 0.0000 'International Tables Vol C Tables 4.2.6.8 and 6.1.1.4'
Cl Cl 0.1484 0.1585 'International Tables Vol C Tables 4.2.6.8 and 6.1.1.4'
N N 0.0061 0.0033 'International Tables Vol C Tables 4.2.6.8 and 6.1.1.4'
O O 0.0106 0.0060 'International Tables Vol C Tables 4.2.6.8 and 6.1.1.4'
Pd Pd -0.9988 1.0072 'International Tables Vol C Tables 4.2.6.8 and 6.1.1.4'

loop_
_geom_angle_atom_site_label_1
_geom_angle_atom_site_label_2
_geom_angle_atom_site_label_3
_geom_angle
_geom_angle_site_symmetry_1
_geom_angle_site_symmetry_3
N1 Pd1 Cl1 91.19(19) . .
C6 Pd1 Cl1 172.6(2) . .
C6 Pd1 N1 81.4(3) . .
C12 Pd1 Cl1 94.45(16) . .
C12 Pd1 N1 174.4(3) . .
C12 Pd1 C6 93.0(3) . .
C8 O1 C11 117.6(7) . .
C1 N1 Pd1 127.1(6) . .
C1 N1 C4 119.1(7) . .
C4 N1 Pd1 113.8(5) . .
C2 N2 C3 118.1(9) . .
C12 N3 C13 110.2(4) . .
C12 N3 C14 127.8(4) . .
C13 N3 C14 121.0(4) . .
N1 C1 H1 119.5 . .
N1 C1 C2 121.0(10) . .
C2 C1 H1 119.5 . .
N2 C2 C1 119.7(11) . .
N2 C2 H2 120.1 . .
C1 C2 H2 120.1 . .
N2 C3 H3 118.3 . .
N2 C3 C4 123.5(11) . .
C4 C3 H3 118.3 . .
N1 C4 C3 118.5(9) . .
N1 C4 C5 115.6(6) . .
C3 C4 C5 125.9(9) . .
C6 C5 C4 117.5(6) . .
C10 C5 C4 122.0(8) . .
C10 C5 C6 120.6(8) . .
C5 C6 Pd1 111.8(5) . .
C7 C6 Pd1 128.7(5) . .
C7 C6 C5 119.5(6) . .
C6 C7 H7 119.7 . .
C6 C7 C8 120.7(8) . .
C8 C7 H7 119.7 . .
O1 C8 C7 125.1(8) . .
C9 C8 O1 114.1(8) . .
C9 C8 C7 120.8(9) . .
C8 C9 H9 119.7 . .
C8 C9 C10 120.6(7) . .
C10 C9 H9 119.7 . .
C5 C10 C9 117.9(8) . .
C5 C10 H10 121.1 . .
C9 C10 H10 121.1 . .
O1 C11 H11A 109.5 . .
O1 C11 H11B 109.5 . .
O1 C11 H11C 109.5 . .
N3 C12 Pd1 127.3(3) 6_665 .
N3 C12 Pd1 127.3(3) . .
N3 C12 N3 105.3(5) . 6_665
N3 C13 H13 126.4 . .
C13 C13 N3 107.1(2) 6_665 .
C13 C13 H13 126.4 6_665 .
C15 C14 N3 117.6(4) . .
C19 C14 N3 119.7(4) . .
C19 C14 C15 122.4(4) . .
C14 C15 C20 123.9(4) . .
C16 C15 C14 116.8(5) . .
C16 C15 C20 119.3(5) . .
C15 C16 H16 119.6 . .
C17 C16 C15 120.9(6) . .
C17 C16 H16 119.6 . .
C16 C17 H17 119.5 . .
C18 C17 C16 121.0(6) . .
C18 C17 H17 119.5 . .
C17 C18 H18 119.0 . .
C17 C18 C19 121.9(6) . .
C19 C18 H18 119.0 . .
C14 C19 C18 117.0(5) . .
C14 C19 C23 123.5(4) . .
C18 C19 C23 119.5(5) . .
C15 C20 H20 107.5 . .
C15 C20 C21 114.3(5) . .
C15 C20 C22 109.7(5) . .
C21 C20 H20 107.5 . .
C22 C20 H20 107.5 . .
C22 C20 C21 110.0(5) . .
C20 C21 H21A 109.5 . .
C20 C21 H21B 109.5 . .
C20 C21 H21C 109.5 . .
H21A C21 H21B 109.5 . .
H21A C21 H21C 109.5 . .
H21B C21 H21C 109.5 . .
C20 C22 H22A 109.5 . .
C20 C22 H22B 109.5 . .
C20 C22 H22C 109.5 . .
H22A C22 H22B 109.5 . .
H22A C22 H22C 109.5 . .
H22B C22 H22C 109.5 . .
C19 C23 H23 107.3 . .
C19 C23 C24 113.4(5) . .
C19 C23 C25 109.6(5) . .
C24 C23 H23 107.3 . .
C25 C23 H23 107.3 . .
C25 C23 C24 111.6(6) . .
C23 C24 H24A 109.5 . .
C23 C24 H24B 109.5 . .
C23 C24 H24C 109.5 . .
H24A C24 H24B 109.5 . .
H24A C24 H24C 109.5 . .
H24B C24 H24C 109.5 . .
C23 C25 H25A 109.5 . .
C23 C25 H25B 109.5 . .
C23 C25 H25C 109.5 . .
H25A C25 H25B 109.5 . .
H25A C25 H25C 109.5 . .
H25B C25 H25C 109.5 . .

loop_
_geom_bond_atom_site_label_1
_geom_bond_atom_site_label_2
_geom_bond_distance
_geom_bond_site_symmetry_2
Pd1 Cl1 2.3620(17) .
Pd1 N1 2.086(5) .
Pd1 C6 2.020(6) .
Pd1 C12 1.995(6) .
O1 C8 1.394(11) .
O1 C11 1.453(13) .
N1 C1 1.322(10) .
N1 C4 1.333(9) .
N2 C2 1.312(15) .
N2 C3 1.320(15) .
N3 C12 1.358(5) .
N3 C13 1.387(6) .
N3 C14 1.460(5) .
C1 H1 0.9300 .
C1 C2 1.422(12) .
C2 H2 0.9300 .
C3 H3 0.9300 .
C3 C4 1.387(12) .
C4 C5 1.449(11) .
C5 C6 1.413(10) .
C5 C10 1.410(11) .
C6 C7 1.370(10) .
C7 H7 0.9300 .
C7 C8 1.396(10) .
C8 C9 1.367(13) .
C9 H9 0.9300 .
C9 C10 1.420(14) .
C10 H10 0.9300 .
C11 H11A 0.9600 .
C11 H11B 0.9600 .
C11 H11C 0.9600 .
C12 N3 1.358(5) 6_665
C13 C13 1.343(9) 6_665
C13 H13 0.9300 .
C14 C15 1.410(7) .
C14 C19 1.395(7) .
C15 C16 1.393(7) .
C15 C20 1.493(8) .
C16 H16 0.9300 .
C16 C17 1.388(9) .
C17 H17 0.9300 .
C17 C18 1.329(9) .
C18 H18 0.9300 .
C18 C19 1.405(8) .
C19 C23 1.484(8) .
C20 H20 0.9800 .
C20 C21 1.555(8) .
C20 C22 1.524(9) .
C21 H21A 0.9600 .
C21 H21B 0.9600 .
C21 H21C 0.9600 .
C22 H22A 0.9600 .
C22 H22B 0.9600 .
C22 H22C 0.9600 .
C23 H23 0.9800 .
C23 C24 1.550(8) .
C23 C25 1.520(9) .
C24 H24A 0.9600 .
C24 H24B 0.9600 .
C24 H24C 0.9600 .
C25 H25A 0.9600 .
C25 H25B 0.9600 .
C25 H25C 0.9600 .

loop_
_geom_torsion_atom_site_label_1
_geom_torsion_atom_site_label_2
_geom_torsion_atom_site_label_3
_geom_torsion_atom_site_label_4
_geom_torsion
_geom_torsion_site_symmetry_1
_geom_torsion_site_symmetry_2
_geom_torsion_site_symmetry_3
_geom_torsion_site_symmetry_4
Pd1 N1 C1 C2 180.000(10) . . . .
Pd1 N1 C4 C3 180.000(9) . . . .
Pd1 N1 C4 C5 0.000(7) . . . .
Pd1 C6 C7 C8 180.000(5) . . . .
Cl1 Pd1 N1 C1 0.000(7) . . . .
Cl1 Pd1 N1 C4 180.000(5) . . . .
Cl1 Pd1 C6 C5 0.00(2) . . . .
Cl1 Pd1 C6 C7 180.000(18) . . . .
Cl1 Pd1 C12 N3 92.6(4) . . . 6_665
Cl1 Pd1 C12 N3 -92.6(4) . . . .
O1 C8 C9 C10 180.000(7) . . . .
N1 Pd1 C6 C5 0.000(4) . . . .
N1 Pd1 C6 C7 180.000(5) . . . .
N1 Pd1 C12 N3 -87.4(5) . . . 6_665
N1 Pd1 C12 N3 87.4(5) . . . .
N1 C1 C2 N2 0.000(14) . . . .
N1 C4 C5 C6 0.000(8) . . . .
N1 C4 C5 C10 180.000(8) . . . .
N2 C3 C4 N1 0.000(12) . . . .
N2 C3 C4 C5 180.000(11) . . . .
N3 C14 C15 C16 175.9(5) . . . .
N3 C14 C15 C20 -0.8(7) . . . .
N3 C14 C19 C18 -174.9(5) . . . .
N3 C14 C19 C23 3.9(7) . . . .
C1 N1 C4 C3 0.000(11) . . . .
C1 N1 C4 C5 180.000(6) . . . .
C2 N2 C3 C4 0.000(15) . . . .
C3 N2 C2 C1 0.000(13) . . . .
C3 C4 C5 C6 180.000(7) . . . .
C3 C4 C5 C10 0.000(10) . . . .
C4 N1 C1 C2 0.000(12) . . . .
C4 C5 C6 Pd1 0.000(6) . . . .
C4 C5 C6 C7 180.000(6) . . . .
C4 C5 C10 C9 180.000(7) . . . .
C5 C6 C7 C8 0.000(7) . . . .
C6 Pd1 N1 C1 180.000(7) . . . .
C6 Pd1 N1 C4 0.000(5) . . . .
C6 Pd1 C12 N3 -87.4(4) . . . 6_665
C6 Pd1 C12 N3 87.4(4) . . . .
C6 C5 C10 C9 0.000(8) . . . .
C6 C7 C8 O1 180.000(6) . . . .
C6 C7 C8 C9 0.000(8) . . . .
C7 C8 C9 C10 0.000(8) . . . .
C8 C9 C10 C5 0.000(8) . . . .
C10 C5 C6 Pd1 180.000(4) . . . .
C10 C5 C6 C7 0.000(7) . . . .
C11 O1 C8 C7 0.000(7) . . . .
C11 O1 C8 C9 180.000(5) . . . .
C12 Pd1 N1 C1 180.00(3) . . . .
C12 Pd1 N1 C4 0.00(3) . . . .
C12 Pd1 C6 C5 180.000(4) . . . .
C12 Pd1 C6 C7 0.000(5) . . . .
C12 N3 C13 C13 -0.3(4) . . . 6_665
C12 N3 C14 C15 80.9(6) . . . .
C12 N3 C14 C19 -106.0(5) . . . .
C13 N3 C12 Pd1 -175.2(4) . . . .
C13 N3 C12 N3 0.4(6) . . . 6_665
C13 N3 C14 C15 -87.0(5) . . . .
C13 N3 C14 C19 86.0(5) . . . .
C14 N3 C12 Pd1 15.8(7) . . . .
C14 N3 C12 N3 -168.6(3) . . . 6_665
C14 N3 C13 C13 169.6(3) . . . 6_665
C14 C15 C16 C17 -2.1(9) . . . .
C14 C15 C20 C21 -144.7(5) . . . .
C14 C15 C20 C22 91.1(6) . . . .
C14 C19 C23 C24 125.1(6) . . . .
C14 C19 C23 C25 -109.5(6) . . . .
C15 C14 C19 C18 -2.1(7) . . . .
C15 C14 C19 C23 176.6(5) . . . .
C15 C16 C17 C18 0.5(11) . . . .
C16 C15 C20 C21 38.7(8) . . . .
C16 C15 C20 C22 -85.4(7) . . . .
C16 C17 C18 C19 0.4(11) . . . .
C17 C18 C19 C14 0.4(9) . . . .
C17 C18 C19 C23 -178.4(6) . . . .
C18 C19 C23 C24 -56.2(7) . . . .
C18 C19 C23 C25 69.3(7) . . . .
C19 C14 C15 C16 3.0(8) . . . .
C19 C14 C15 C20 -173.6(5) . . . .
C20 C15 C16 C17 174.7(6) . . . .

loop_
_platon_squeeze_void_nr
_platon_squeeze_void_average_x
_platon_squeeze_void_average_y
_platon_squeeze_void_average_z
_platon_squeeze_void_volume
_platon_squeeze_void_count_electrons
1 0.000 0.000 0.054 595.6 -4.6
2 0.333 0.667 0.825 594.4 -4.2
3 0.667 0.333 0.492 597.1 -4.7
